data_7055522
loop_
_publ_author_name
'Xu, Man-Man'
'Li, Yao'
'Zheng, Lin-Jie'
'Niu, Yun-Yin'
'Hou, Hong-Wei'

_publ_section_title
;
 Three cation-templated Cu(i) self-assemblies: synthesis, structures, and
 photocatalytic properties
;
_journal_issue 7
_journal_name_full 'New J. Chem.'
_journal_page_first 6086
_journal_paper_doi 10.1039/C5NJ03321G
_journal_volume 40
_journal_year 2016
_chemical_formula_moiety 'C9 H10 N2, C2 Cu N2 S2'
_chemical_formula_sum 'C11 H10 Cu N4 S2'
_chemical_formula_weight 325.89
_space_group_crystal_system monoclinic
_space_group_IT_number 14
_space_group_name_Hall '-P 2ybc'
_space_group_name_H-M_alt 'P 1 21/c 1'
_symmetry_space_group_name_Hall '-P 2ybc'
_symmetry_space_group_name_H-M 'P 1 21/c 1'
_atom_sites_solution_hydrogens mixed
_atom_sites_solution_primary heavy
_audit_block_doi 10.5517/ccdc.csd.cc1k1kms
_audit_creation_date 2016-03-24
_audit_creation_method
;
Olex2 1.2
(compiled 2016.02.19 svn.r3266 for OlexSys, GUI svn.r5155)
;
_audit_update_record
;
2016-03-28 deposited with the CCDC.
2016-04-28 downloaded from the CCDC.
;
_cell_angle_alpha 90
_cell_angle_beta 108.391(6)
_cell_angle_gamma 90
_cell_formula_units_Z 4
_cell_length_a 10.8207(6)
_cell_length_b 12.6826(6)
_cell_length_c 9.6580(5)
_cell_measurement_reflns_used 1444
_cell_measurement_temperature 291(2)
_cell_measurement_theta_max 27.7670
_cell_measurement_theta_min 3.9580
_cell_volume 1257.72(12)
_computing_cell_refinement
;
CrysAlisPro, Agilent Technologies,
Version 1.171.36.32 (release 02-08-2013 CrysAlis171 .NET)
(compiled Aug  2 2013,16:46:58)
;
_computing_data_collection
;
CrysAlisPro, Agilent Technologies,
Version 1.171.36.32 (release 02-08-2013 CrysAlis171 .NET)
(compiled Aug  2 2013,16:46:58)
;
_computing_data_reduction
;
CrysAlisPro, Agilent Technologies,
Version 1.171.36.32 (release 02-08-2013 CrysAlis171 .NET)
(compiled Aug  2 2013,16:46:58)
;
_computing_molecular_graphics 'Olex2 (Dolomanov et al., 2009)'
_computing_publication_material 'Olex2 (Dolomanov et al., 2009)'
_computing_structure_refinement 'ShelXL (Sheldrick, 2015)'
_computing_structure_solution 'ShelXS (Sheldrick, 2008)'
_diffrn_ambient_temperature 291.15
_diffrn_detector_area_resol_mean 16.2312
_diffrn_measured_fraction_theta_full 0.999
_diffrn_measured_fraction_theta_max 0.999
_diffrn_measurement_details
;
  1 omega  -25.00    9.00   1.0000   13.0000
omega____ theta____ kappa____ phi______ frames
    -      -17.2104  -99.0000  -60.0000 34

  2 omega  -84.00  -28.00   1.0000   13.0000
omega____ theta____ kappa____ phi______ frames
    -      -17.2104  -37.0000 -180.0000 56

  3 omega  -42.00   87.00   1.0000   13.0000
omega____ theta____ kappa____ phi______ frames
    -       19.7885    0.0000 -150.0000 129

  4 omega   32.00   57.00   1.0000   13.0000
omega____ theta____ kappa____ phi______ frames
    -       19.7885 -178.0000 -120.0000 25
;
_diffrn_measurement_device_type 'Xcalibur, Eos, Gemini'
_diffrn_measurement_method '\w scans'
_diffrn_orient_matrix_UB_11 -0.0683333000
_diffrn_orient_matrix_UB_12 -0.0071602000
_diffrn_orient_matrix_UB_13 -0.0293719000
_diffrn_orient_matrix_UB_21 0.0101481000
_diffrn_orient_matrix_UB_22 -0.0479960000
_diffrn_orient_matrix_UB_23 -0.0325309000
_diffrn_orient_matrix_UB_31 0.0001457000
_diffrn_orient_matrix_UB_32 -0.0277787000
_diffrn_orient_matrix_UB_33 0.0637966000
_diffrn_radiation_monochromator graphite
_diffrn_radiation_type MoK\a
_diffrn_radiation_wavelength 0.71073
_diffrn_reflns_av_R_equivalents 0.0285
_diffrn_reflns_av_unetI/netI 0.0430
_diffrn_reflns_Laue_measured_fraction_full 0.999
_diffrn_reflns_Laue_measured_fraction_max 0.999
_diffrn_reflns_limit_h_max 12
_diffrn_reflns_limit_h_min -13
_diffrn_reflns_limit_k_max 15
_diffrn_reflns_limit_k_min -14
_diffrn_reflns_limit_l_max 11
_diffrn_reflns_limit_l_min -12
_diffrn_reflns_number 5579
_diffrn_reflns_point_group_measured_fraction_full 0.999
_diffrn_reflns_point_group_measured_fraction_max 0.999
_diffrn_reflns_theta_full 25.242
_diffrn_reflns_theta_max 26.366
_diffrn_reflns_theta_min 2.945
_diffrn_source 'Enhance (Mo) X-ray Source'
_exptl_absorpt_coefficient_mu 2.053
_exptl_absorpt_correction_T_max 1.00000
_exptl_absorpt_correction_T_min 0.77828
_exptl_absorpt_correction_type multi-scan
_exptl_absorpt_process_details
;
CrysAlisPro, Agilent Technologies,
Version 1.171.36.32 (release 02-08-2013 CrysAlis171 .NET)
(compiled Aug  2 2013,16:46:58)
Empirical absorption correction using spherical harmonics,
 implemented in SCALE3 ABSPACK scaling algorithm.
;
_exptl_crystal_colour white
_exptl_crystal_density_diffrn 1.721
_exptl_crystal_description prism
_exptl_crystal_F_000 660
_exptl_crystal_size_max 0.3
_exptl_crystal_size_mid 0.2
_exptl_crystal_size_min 0.15
_refine_diff_density_max 0.279
_refine_diff_density_min -0.415
_refine_diff_density_rms 0.069
_refine_ls_extinction_method none
_refine_ls_goodness_of_fit_ref 1.024
_refine_ls_hydrogen_treatment mixed
_refine_ls_matrix_type full
_refine_ls_number_parameters 171
_refine_ls_number_reflns 2556
_refine_ls_number_restraints 14
_refine_ls_restrained_S_all 1.042
_refine_ls_R_factor_all 0.0520
_refine_ls_R_factor_gt 0.0369
_refine_ls_shift/su_max 0.001
_refine_ls_shift/su_mean 0.000
_refine_ls_structure_factor_coef Fsqd
_refine_ls_weighting_details 'w=1/[\s^2^(Fo^2^)+(0.0291P)^2^+0.5694P] where P=(Fo^2^+2Fc^2^)/3'
_refine_ls_weighting_scheme calc
_refine_ls_wR_factor_gt 0.0756
_refine_ls_wR_factor_ref 0.0831
_reflns_Friedel_coverage 0.000
_reflns_number_gt 2036
_reflns_number_total 2556
_reflns_threshold_expression 'I > 2\s(I)'
_cod_data_source_file c5nj03321g2.cif
_cod_data_source_block nyy154032301
_cod_depositor_comments 'Adding full bibliography for 7055521--7055522.cif.'
_cod_database_code 7055522
_chemical_oxdiff_formula C20H20N4O4S2Cu2
_shelx_space_group_comment
;
The symmetry employed for this shelxl refinement is uniquely defined
by the following loop, which should always be used as a source of
symmetry information in preference to the above space-group names.
They are only intended as comments.
;
_shelx_estimated_absorpt_t_max 0.748
_shelx_estimated_absorpt_t_min 0.578
_reflns_odcompleteness_completeness 99.78
_reflns_odcompleteness_iscentric 1
_reflns_odcompleteness_theta 26.32
_olex2_refinement_description
;
1. Fixed Uiso
 At 1.2 times of:
  All C(H) groups, All C(H,H) groups
2. Rigid bond restraints
 Cu1, S1
 with sigma for 1-2 distances of 0.001 and sigma for 1-3 distances of 0.001
 Cu1, S2
 with sigma for 1-2 distances of 0.001 and sigma for 1-3 distances of 0.001
3. Uiso/Uaniso restraints and constraints
Uanis(S1) \\sim Ueq, Uanis(Cu1) \\sim Ueq: with sigma of 0.01 and sigma for
terminal atoms of 0.01
4.a Secondary CH2 refined with riding coordinates:
 C8(H8A,H8B)
4.b Aromatic/amide H refined with riding coordinates:
 C3(H3), C4(H4), C6(H6), C7(H7), C10(H10), C11(H11)
;
_shelx_shelxl_version_number 2014/7
_olex2_submission_special_instructions 'No special instructions were received'

loop_
_space_group_symop_operation_xyz
'x, y, z'
'-x, y+1/2, -z+1/2'
'-x, -y, -z'
'x, -y-1/2, z-1/2'

loop_
_atom_site_label
_atom_site_type_symbol
_atom_site_fract_x
_atom_site_fract_y
_atom_site_fract_z
_atom_site_U_iso_or_equiv
_atom_site_adp_type
_atom_site_occupancy
_atom_site_site_symmetry_order
_atom_site_calc_flag
_atom_site_refinement_flags_posn
_atom_site_refinement_flags_adp
N3 N 0.7631(2) 0.85446(18) 0.6354(2) 0.0309(6) Uani 1 1 d . .
N4 N 0.3687(3) 0.8859(3) 0.5597(4) 0.0485(8) Uani 1 1 d . .
H4A H 0.319(4) 0.865(3) 0.489(5) 0.075(16) Uiso 1 1 d . .
H4B H 0.336(4) 0.896(3) 0.630(4) 0.070(14) Uiso 1 1 d . .
C3 C 0.7169(3) 0.8854(2) 0.7433(3) 0.0384(8) Uani 1 1 d . .
H3 H 0.7753 0.8993 0.8353 0.046 Uiso 1 1 calc R .
C4 C 0.5874(3) 0.8969(3) 0.7212(3) 0.0410(8) Uani 1 1 d . .
H4 H 0.5587 0.9188 0.7977 0.049 Uiso 1 1 calc R .
C5 C 0.4965(3) 0.8760(2) 0.5842(3) 0.0328(7) Uani 1 1 d . .
C6 C 0.5472(3) 0.8458(2) 0.4731(3) 0.0336(7) Uani 1 1 d . .
H6 H 0.4910 0.8324 0.3799 0.040 Uiso 1 1 calc R .
C7 C 0.6769(3) 0.8360(2) 0.5006(3) 0.0340(7) Uani 1 1 d . .
H7 H 0.7083 0.8162 0.4252 0.041 Uiso 1 1 calc R .
C8 C 0.9042(3) 0.8416(3) 0.6587(3) 0.0396(8) Uani 1 1 d . .
H8A H 0.9200 0.7718 0.6266 0.048 Uiso 1 1 calc R .
H8B H 0.9513 0.8473 0.7620 0.048 Uiso 1 1 calc R .
C9 C 0.9545(3) 0.9236(2) 0.5764(3) 0.0281(6) Uani 1 1 d . .
C10 C 1.0048(3) 0.8952(2) 0.4665(3) 0.0339(7) Uani 1 1 d . .
H10 H 1.0083 0.8244 0.4430 0.041 Uiso 1 1 calc R .
C11 C 0.9502(3) 1.0290(2) 0.6087(3) 0.0341(7) Uani 1 1 d . .
H11 H 0.9165 1.0495 0.6821 0.041 Uiso 1 1 calc R .
Cu1 Cu 0.71258(4) 0.38208(3) 0.56850(4) 0.03917(14) Uani 1 1 d . U
S1 S 0.73259(8) 0.55766(7) 0.67167(9) 0.0417(2) Uani 1 1 d . U
S2 S 0.86860(8) 0.38073(6) 0.44027(8) 0.0345(2) Uani 1 1 d . U
N1 N 0.4704(3) 0.61797(19) 0.5619(3) 0.0369(6) Uani 1 1 d . .
N2 N 0.7662(2) 0.2317(2) 0.2184(3) 0.0389(6) Uani 1 1 d . .
C1 C 0.5775(3) 0.5928(2) 0.6062(3) 0.0289(6) Uani 1 1 d . .
C2 C 0.8064(3) 0.2924(2) 0.3102(3) 0.0292(6) Uani 1 1 d . .

loop_
_atom_site_aniso_label
_atom_site_aniso_U_11
_atom_site_aniso_U_22
_atom_site_aniso_U_33
_atom_site_aniso_U_23
_atom_site_aniso_U_13
_atom_site_aniso_U_12
N3 0.0296(13) 0.0328(13) 0.0314(13) 0.0058(11) 0.0111(10) -0.0058(11)
N4 0.0379(18) 0.056(2) 0.058(2) -0.0068(17) 0.0235(17) -0.0082(15)
C3 0.0436(19) 0.0425(19) 0.0287(15) -0.0031(14) 0.0109(14) -0.0096(15)
C4 0.050(2) 0.0452(19) 0.0357(17) -0.0076(15) 0.0239(15) -0.0037(16)
C5 0.0335(17) 0.0266(15) 0.0427(17) 0.0001(13) 0.0185(14) -0.0050(13)
C6 0.0330(16) 0.0370(17) 0.0307(15) -0.0006(13) 0.0100(12) -0.0095(14)
C7 0.0362(17) 0.0408(18) 0.0294(15) -0.0015(14) 0.0167(13) -0.0045(14)
C8 0.0290(16) 0.0468(19) 0.0406(17) 0.0132(16) 0.0076(13) 0.0009(15)
C9 0.0202(14) 0.0334(16) 0.0295(14) 0.0054(13) 0.0059(11) 0.0008(12)
C10 0.0349(17) 0.0280(15) 0.0385(17) -0.0013(13) 0.0112(13) 0.0050(13)
C11 0.0351(17) 0.0388(17) 0.0334(15) -0.0017(14) 0.0179(13) 0.0054(14)
Cu1 0.0360(2) 0.0434(3) 0.0367(2) 0.00132(18) 0.00929(17) 0.00821(18)
S1 0.0281(4) 0.0457(5) 0.0447(5) -0.0138(4) 0.0022(3) 0.0013(4)
S2 0.0393(4) 0.0346(4) 0.0317(4) -0.0032(3) 0.0142(3) -0.0012(3)
N1 0.0361(16) 0.0300(14) 0.0411(15) -0.0036(12) 0.0072(12) 0.0003(12)
N2 0.0373(15) 0.0455(16) 0.0335(14) -0.0053(13) 0.0105(11) -0.0030(13)
C1 0.0351(17) 0.0265(15) 0.0245(14) -0.0047(12) 0.0086(12) -0.0030(13)
C2 0.0277(15) 0.0341(16) 0.0285(15) 0.0073(14) 0.0128(12) 0.0057(13)

loop_
_atom_type_symbol
_atom_type_description
_atom_type_scat_dispersion_real
_atom_type_scat_dispersion_imag
_atom_type_scat_source
C C 0.0033 0.0016 'International Tables Vol C Tables 4.2.6.8 and 6.1.1.4'
H H 0.0000 0.0000 'International Tables Vol C Tables 4.2.6.8 and 6.1.1.4'
Cu Cu 0.3201 1.2651 'International Tables Vol C Tables 4.2.6.8 and 6.1.1.4'
N N 0.0061 0.0033 'International Tables Vol C Tables 4.2.6.8 and 6.1.1.4'
S S 0.1246 0.1234 'International Tables Vol C Tables 4.2.6.8 and 6.1.1.4'

loop_
_geom_angle_atom_site_label_1
_geom_angle_atom_site_label_2
_geom_angle_atom_site_label_3
_geom_angle
_geom_angle_site_symmetry_1
_geom_angle_site_symmetry_3
C3 N3 C7 118.7(3) . .
C3 N3 C8 122.1(3) . .
C7 N3 C8 119.3(2) . .
H4A N4 H4B 114(4) . .
C5 N4 H4A 122(3) . .
C5 N4 H4B 122(3) . .
N3 C3 H3 119.2 . .
N3 C3 C4 121.7(3) . .
C4 C3 H3 119.2 . .
C3 C4 H4 119.6 . .
C3 C4 C5 120.7(3) . .
C5 C4 H4 119.6 . .
N4 C5 C4 122.0(3) . .
N4 C5 C6 121.6(3) . .
C4 C5 C6 116.4(3) . .
C5 C6 H6 119.7 . .
C7 C6 C5 120.6(3) . .
C7 C6 H6 119.7 . .
N3 C7 H7 119.1 . .
C6 C7 N3 121.9(3) . .
C6 C7 H7 119.1 . .
N3 C8 H8A 109.3 . .
N3 C8 H8B 109.3 . .
N3 C8 C9 111.7(2) . .
H8A C8 H8B 107.9 . .
C9 C8 H8A 109.3 . .
C9 C8 H8B 109.3 . .
C10 C9 C8 121.2(3) . .
C11 C9 C8 120.4(3) . .
C11 C9 C10 118.4(3) . .
C9 C10 H10 119.6 . .
C11 C10 C9 120.7(3) 3_776 .
C11 C10 H10 119.6 3_776 .
C9 C11 C10 120.8(3) . 3_776
C9 C11 H11 119.6 . .
C10 C11 H11 119.6 3_776 .
S2 Cu1 S1 103.53(3) . .
N1 Cu1 S1 101.73(7) 3_666 .
N1 Cu1 S2 113.49(8) 3_666 .
N1 Cu1 N2 117.62(10) 3_666 4_566
N2 Cu1 S1 113.48(8) 4_566 .
N2 Cu1 S2 106.25(8) 4_566 .
C1 S1 Cu1 98.16(10) . .
C2 S2 Cu1 102.31(10) . .
C1 N1 Cu1 157.8(2) . 3_666
C2 N2 Cu1 174.2(2) . 4_565
N1 C1 S1 179.3(3) . .
N2 C2 S2 178.0(3) . .

loop_
_geom_bond_atom_site_label_1
_geom_bond_atom_site_label_2
_geom_bond_distance
_geom_bond_site_symmetry_2
N3 C3 1.349(4) .
N3 C7 1.361(4) .
N3 C8 1.480(4) .
N4 H4A 0.77(4) .
N4 H4B 0.87(4) .
N4 C5 1.333(4) .
C3 H3 0.9300 .
C3 C4 1.357(4) .
C4 H4 0.9300 .
C4 C5 1.403(4) .
C5 C6 1.404(4) .
C6 H6 0.9300 .
C6 C7 1.349(4) .
C7 H7 0.9300 .
C8 H8A 0.9700 .
C8 H8B 0.9700 .
C8 C9 1.511(4) .
C9 C10 1.385(4) .
C9 C11 1.378(4) .
C10 H10 0.9300 .
C10 C11 1.383(4) 3_776
C11 C10 1.383(4) 3_776
C11 H11 0.9300 .
Cu1 S1 2.4212(9) .
Cu1 S2 2.3882(9) .
Cu1 N1 1.983(3) 3_666
Cu1 N2 1.996(3) 4_566
S1 C1 1.657(3) .
S2 C2 1.659(3) .
N1 Cu1 1.983(3) 3_666
N1 C1 1.147(4) .
N2 Cu1 1.996(3) 4_565
N2 C2 1.151(4) .

loop_
_geom_torsion_atom_site_label_1
_geom_torsion_atom_site_label_2
_geom_torsion_atom_site_label_3
_geom_torsion_atom_site_label_4
_geom_torsion
_geom_torsion_site_symmetry_4
N3 C3 C4 C5 0.4(5) .
N3 C8 C9 C10 -116.7(3) .
N3 C8 C9 C11 62.7(4) .
N4 C5 C6 C7 -179.8(3) .
C3 N3 C7 C6 -1.4(4) .
C3 N3 C8 C9 -111.8(3) .
C3 C4 C5 N4 179.5(3) .
C3 C4 C5 C6 -1.5(4) .
C4 C5 C6 C7 1.2(4) .
C5 C6 C7 N3 0.2(5) .
C7 N3 C3 C4 1.1(4) .
C7 N3 C8 C9 67.2(4) .
C8 N3 C3 C4 -179.9(3) .
C8 N3 C7 C6 179.5(3) .
C8 C9 C10 C11 179.6(3) 3_776
C8 C9 C11 C10 -179.6(3) 3_776
C10 C9 C11 C10 -0.2(5) 3_776
C11 C9 C10 C11 0.2(5) 3_776
